data_7028735
loop_
_publ_author_name
'Vega-Castillo, Jes\'us E'
'Ravella, Uday K.'
'Corbel, Gwena\"el'
'Lacorre, Philippe'
'Caneiro, Alberto'

_publ_section_title
;
 Thermodynamic stability of La2Mo2-yWyO9, La2Mo2-yWyO8.96+0.02y and
 La7Mo7(2-y)/2W7y/2O30 (y = 0, 0.5 and 1.0).
;
_journal_issue 6
_journal_name_full 'Dalton transactions (Cambridge, England : 2003)'
_journal_page_first 2661
_journal_page_last 2669
_journal_paper_doi 10.1039/c3dt52174e
_journal_volume 43
_journal_year 2014
_chemical_formula_moiety 'La7 Mo5.25 W1.75 O30'
_chemical_formula_sum 'La7 Mo5.25 O30 W1.75'
_chemical_formula_weight 2277.7
_chemical_name_systematic La7Mo5.25W1.75O30
_space_group_IT_number 148
_symmetry_cell_setting trigonal
_symmetry_Int_Tables_number 148
_symmetry_space_group_name_Hall '-R 3'
_symmetry_space_group_name_H-M 'R -3 :H'
_cell_angle_alpha 90.00000
_cell_angle_beta 90.00000
_cell_angle_gamma 120.00000
_cell_formula_units_Z 3
_cell_length_a 17.02529(3)
_cell_length_b 17.02529(3)
_cell_length_c 6.87490(2)
_cell_measurement_temperature 293
_cell_volume 1725.782(7)
_computing_structure_refinement FULLPROF
_diffrn_ambient_temperature 293
_diffrn_measurement_device_type PANalytical
_diffrn_radiation_probe x-ray
_diffrn_radiation_type 'Cu K\a'
_diffrn_radiation_wavelength 1.54056
_diffrn_source 'X-ray tube'
_exptl_crystal_colour black
_exptl_crystal_density_diffrn 6.575
_pd_instr_location ' ?'
_pd_meas_2theta_range_inc 0.008356
_pd_meas_2theta_range_max 129.99271
_pd_meas_2theta_range_min 9.00618
_pd_meas_number_of_points 14480
_pd_proc_2theta_range_inc 0.008356
_pd_proc_2theta_range_max 129.8812
_pd_proc_2theta_range_min 8.8947
_pd_proc_ls_background_function Background
_pd_proc_ls_pref_orient_corr ' ?'
_pd_proc_ls_profile_function T-C-H
_pd_proc_ls_prof_R_factor 4.2971
_pd_proc_ls_prof_wR_expected 3.9406
_pd_proc_ls_prof_wR_factor 5.6391
_pd_proc_wavelength 1.540560
_pd_spec_mounting ' ?'
_refine_ls_number_parameters 28
_refine_ls_number_reflns 1360
_refine_ls_number_restraints 0
_refine_ls_R_I_factor 3.6888
_cod_data_source_file c3dt52174e.txt
_cod_data_source_block La7Mo5.25W1.75O30
_cod_original_cell_volume 1725.783(7)
_cod_original_sg_symbol_H-M 'R -3'
_cod_original_formula_sum 'La7 Mo5.25 W1.75 O30 '
_cod_database_code 7028735
_pd_proc_ls_prof_cr_factor 16.8754
_pd_proc_ls_prof_cwr_factor 14.3651
_pd_proc_ls_prof_cwr_expected 10.0384
_pd_proc_ls_prof_chi2 2.0478
_pd_proc_ls_prof_echi2 2.1151

loop_
_symmetry_equiv_pos_as_xyz
x,y,z
-y,x-y,z
-x+y,-x,z
-x,-y,-z
y,-x+y,-z
x-y,x,-z
x+2/3,y+1/3,z+1/3
-y+2/3,x-y+1/3,z+1/3
-x+y+2/3,-x+1/3,z+1/3
-x+2/3,-y+1/3,-z+1/3
y+2/3,-x+y+1/3,-z+1/3
x-y+2/3,x+1/3,-z+1/3
x+1/3,y+2/3,z+2/3
-y+1/3,x-y+2/3,z+2/3
-x+y+1/3,-x+2/3,z+2/3
-x+1/3,-y+2/3,-z+2/3
y+1/3,-x+y+2/3,-z+2/3
x-y+1/3,x+2/3,-z+2/3

loop_
_atom_site_label
_atom_site_fract_x
_atom_site_fract_y
_atom_site_fract_z
_atom_site_U_iso_or_equiv
_atom_site_occupancy
_atom_site_adp_type
_atom_site_type_symbol
La1 0.00000 0.00000 0.00000 0.0002(10) 1.00000 Uiso La
Mo1 0.00000 0.00000 0.50000 0.0031(3) 0.74999 Uiso Mo
W1 0.00000 0.00000 0.50000 0.0031(3) 0.25001 Uiso W
La2 0.77784(9) -0.01804(13) 0.3361(4) 0.0122(4) 0.99998 Uiso La
Mo2 0.19969(8) 0.01421(11) 0.1653(4) 0.0031(3) 0.74999 Uiso Mo
W2 0.19969(8) 0.01421(11) 0.1653(4) 0.0031(3) 0.25000 Uiso W
O1 0.2492(7) 0.1008(10) 0.3489(18) 0.0012(13) 0.99998 Uiso O
O2 0.2974(10) 0.0449(10) 0.0081(18) 0.0012(13) 0.99998 Uiso O
O3 0.1788(7) 0.1226(7) 0.0453(19) 0.0012(13) 0.99998 Uiso O
O4 0.2006(9) -0.0821(9) 0.3211(15) 0.0012(13) 0.99998 Uiso O
O5 0.0378(7) 0.1087(7) 0.3291(19) 0.0012(13) 0.99998 Uiso O

loop_
_atom_type_symbol
_atom_type_scat_Cromer_Mann_a1
_atom_type_scat_Cromer_Mann_b1
_atom_type_scat_Cromer_Mann_a2
_atom_type_scat_Cromer_Mann_b2
_atom_type_scat_Cromer_Mann_a3
_atom_type_scat_Cromer_Mann_b3
_atom_type_scat_Cromer_Mann_a4
_atom_type_scat_Cromer_Mann_b4
_atom_type_scat_Cromer_Mann_c
_atom_type_scat_dispersion_real
_atom_type_scat_dispersion_imag
_atom_type_scat_source
la 20.57800 2.94817 19.59900 0.24448 11.37270 18.77260 3.28719 133.12399 2.14678 -1.71600 9.03600 International_Tables_for_Crystallography_Vol.C(1991)_Tables_6.1.1.4_and_6.1.1.5
mo 3.70250 0.27720 17.23560 1.09580 12.88760 11.00400 3.74290 61.65840 4.38750 -0.19100 2.73500 International_Tables_for_Crystallography_Vol.C(1991)_Tables_6.1.1.4_and_6.1.1.5
w 29.08180 1.72029 15.43000 9.22590 14.43270 0.32170 5.11982 57.05600 9.88750 -6.04800 5.57700 International_Tables_for_Crystallography_Vol.C(1991)_Tables_6.1.1.4_and_6.1.1.5
o 3.04850 13.27710 2.28680 5.70110 1.54630 0.32390 0.86700 32.90890 0.25080 0.04700 0.03200 International_Tables_for_Crystallography_Vol.C(1991)_Tables_6.1.1.4_and_6.1.1.5

loop_
_geom_angle_atom_site_label_1
_geom_angle_atom_site_label_2
_geom_angle_atom_site_label_3
_geom_angle
_geom_angle_publ_flag
La1 O3 O3 180 n

loop_
_geom_bond_atom_site_label_1
_geom_bond_atom_site_label_2
_geom_bond_distance
_geom_bond_publ_flag
La1 O3 2.7141 n

loop_
_geom_contact_publ_flag
n

loop_
_geom_hbond_publ_flag
n

loop_
_geom_torsion_publ_flag
n
